data_2004063
loop_
_publ_author_name
'Lloyd, B. A.'
'Arif, A. M.'
'Coots, R. J.'
'Allred, E. L.'

_publ_section_title
;
 A Structure with Through-Space Cyclopropyl \p-Interaction
;
_journal_issue 10
_journal_name_full 'Acta Crystallographica Section C'
_journal_page_first 2059
_journal_page_last 2062
_journal_paper_doi 10.1107/S0108270195003477
_journal_volume 51
_journal_year 1995
_chemical_compound_source ' Recrystallization from ether/petroleum ether at 253 K'
_chemical_formula_sum 'C20 H19 Br O2'
_chemical_formula_weight 371.28
_space_group_IT_number 14
_symmetry_cell_setting monoclinic
_symmetry_space_group_name_Hall '-P 2ybc'
_symmetry_space_group_name_H-M 'P 1 21/c 1'
_atom_type_scat_source IntTabIV
_cell_angle_alpha 90
_cell_angle_beta 100.15(2)
_cell_angle_gamma 90
_cell_formula_units_Z 4
_cell_length_a 11.350(3)
_cell_length_b 13.838(3)
_cell_length_c 10.509(3)
_cell_measurement_reflns_used 25
_cell_measurement_temperature 296
_cell_measurement_theta_max 20
_cell_measurement_theta_min 10
_cell_volume 1624.7(7)
_diffrn_measurement_device 'Syntex P-1'
_diffrn_measurement_method \q/2\q
_diffrn_radiation_type MoK\a
_diffrn_radiation_wavelength 0.71073
_diffrn_reflns_av_R_equivalents 0.0401
_diffrn_reflns_limit_h_max 13
_diffrn_reflns_limit_h_min 0
_diffrn_reflns_limit_k_max 16
_diffrn_reflns_limit_k_min 0
_diffrn_reflns_limit_l_max 12
_diffrn_reflns_limit_l_min -12
_diffrn_reflns_number 3914
_diffrn_reflns_theta_max 23
_diffrn_standards_decay_% <3
_diffrn_standards_interval_count 98
_diffrn_standards_number 2
_exptl_absorpt_coefficient_mu 2.5103
_exptl_absorpt_correction_T_max .999772
_exptl_absorpt_correction_T_min 0.721307
_exptl_absorpt_correction_type empirical
_exptl_crystal_colour Colorless
_exptl_crystal_density_diffrn 1.518
_exptl_crystal_description Prism
_exptl_crystal_size_max 0.28
_exptl_crystal_size_mid 0.25
_exptl_crystal_size_min 0.20
_refine_diff_density_max 0.449
_refine_diff_density_min -0.337
_refine_ls_extinction_method none
_refine_ls_goodness_of_fit_obs 2.3818
_refine_ls_number_parameters 208
_refine_ls_number_reflns 1376
_refine_ls_R_factor_obs 0.0622
_refine_ls_shift/esd_max 0.0001
_refine_ls_structure_factor_coef F
_refine_ls_weighting_scheme unit
_refine_ls_wR_factor_obs 0.0625
_reflns_number_observed 1376
_reflns_number_total 3732
_reflns_observed_criterion I>2\s(I)
_cod_data_source_file sz1004.cif
_cod_data_source_block sz1004a
_cod_original_cell_volume 1624.72
_cod_original_sg_symbol_H-M 'P 21/c'
_cod_original_formula_sum 'C20 H19 Br1 O2'
_cod_database_code 2004063

loop_
_symmetry_equiv_pos_as_xyz
x,y,z
x,1/2-y,1/2+z
-x,-y,-z
-x,1/2+y,1/2-z

loop_
_atom_site_label
_atom_site_fract_x
_atom_site_fract_y
_atom_site_fract_z
_atom_site_B_iso_or_equiv
Br .2106(2) .04135(7) .08421(1) 6.90(3)
O1 .0494(6) -.4184(4) .2212(7) 5.0(2)
O2 .1770(5) -.4475(4) .0848(6) 4.2(1)
C1 .2152(8) -.6049(6) -.0079(8) 3.3(2)
C2 .3471(8) -.5816(6) .0534(8) 3.2(2)
C3 .4581(8) -.6451(7) .0441(9) 3.6(2)
C4 .4336(9) -.7492(7) .0760(8) 3.9(2)
C5 .4329(9) -.7487(7) .2197(9) 4.0(2)
C6 .4539(8) -.6439(7) .2602(8) 3.9(2)
C7 .3458(8) -.5824(6) .2040(8) 3.2(2)
C8 .2134(8) -.6048(6) .2097(8) 3.4(2)
C9 .1774(8) -.7057(6) .1551(9) 3.2(2)
C10 .1782(8) -.7053(6) .0275(9) 3.6(2)
C11 .1496(8) -.5505(6) .0867(8) 3.4(2)
C12 .5412(9) -.6100(8) .1687(8) 4.4(2)
C13 .5308(1) -.8047(8) .170(1) 5.3(3)
C14 .1157(8) -.3897(6) .1561(9) 3.6(2)
C15 .1438(8) -.2866(6) .1355(9) 3.3(2)
C16 .0926(8) -.2183(6) .2081(9) 4.0(2)
C17 .1097(8) -.1205(7) .1918(9) 4.0(2)
C18 .1809(9) -.0923(6) .1048(9) 4.1(2)
C19 .235(1) -.1568(7) .0310(9) 4.8(3)
C20 .2153(9) -.2553(6) .0486(8) 4.0(2)
H1 .1934 -.5625 -.1113 ?
H2 .3887 -.5195 .0273 ?
H3 .5000 -.6250 -.0547 ?
H4 .3887 -.8125 .0273 ?
H5 .3594 -.7910 .2500 ?
H6 .5000 -.6445 .3613 ?
H9 .1934 -.7715 .2207 ?
H10 .1387 -.7500 -.0566 ?
H11 .0547 -.5410 .0820 ?
H12a .6406 -.6465 .1680 ?
H12b .5273 -.5410 .1660 ?
H13a .6406 -.7930 .1953 ?
H13b .5000 -.8945 .1387 ?
H16 .0293 -.2500 .2793 ?
H17 .0273 -.0840 .2500 ?
H19 .3047 -.1445 -.0293 ?
H20 .2500 -.3125 .0000 ?

loop_
_geom_angle_atom_site_label_1
_geom_angle_atom_site_label_2
_geom_angle_atom_site_label_3
_geom_angle
_geom_angle_publ_flag
C11 O2 C14 115.7(5) yes
C2 C1 C10 112.1(5) yes
C2 C1 C11 99.8(5) yes
C10 C1 C11 95.9(5) yes
C1 C2 C3 126.1(5) yes
C1 C2 C7 103.6(5) yes
C3 C2 C7 102.1(5) yes
C2 C3 C4 110.0(5) yes
C2 C3 C12 98.6(5) yes
C4 C3 C12 102.6(5) yes
C3 C4 C5 104.5(5) yes
C3 C4 C13 118.3(6) yes
C5 C4 C13 59.6(4) yes
C4 C5 C6 104.8(5) yes
C4 C5 C13 61.4(4) yes
C6 C5 C13 119.7(6) yes
C5 C6 C7 110.4(5) yes
C5 C6 C12 101.5(5) yes
C7 C6 C12 98.5(5) yes
C2 C7 C6 104.0(5) yes
C2 C7 C8 102.7(5) yes
C6 C7 C8 126.5(5) yes
C7 C8 C9 111.3(5) yes
C7 C8 C11 100.6(5) yes
C9 C8 C11 94.3(5) yes
C8 C9 C10 108.7(5) yes
C1 C10 C9 107.4(6) yes
O2 C11 C1 109.9(5) yes
O2 C11 C8 114.4(5) yes
C1 C11 C8 95.3(4) yes
C3 C12 C6 93.9(5) yes
C4 C13 C5 59.0(4) yes
O1 C14 O2 124.3(6) yes
O1 C14 C15 125.9(6) yes
O2 C14 C15 109.8(6) yes
C14 C15 C16 116.6(6) yes
C14 C15 C20 124.0(6) yes
C16 C15 C20 119.5(5) yes
C15 C16 C17 120.8(6) yes
C16 C17 C18 118.1(6) yes
Br C18 C17 119.2(5) yes
Br C18 C19 117.1(5) yes
C17 C18 C19 123.7(6) yes
C18 C19 C20 117.0(6) yes
C15 C20 C19 121.0(6) yes

loop_
_geom_bond_atom_site_label_1
_geom_bond_atom_site_label_2
_geom_bond_distance
_geom_bond_publ_flag
Br C18 1.899(6) yes
O1 C14 1.172(8) yes
O2 C11 1.460(7) yes
O2 C14 1.367(8) yes
C1 C2 1.556(9) yes
C1 C10 1.517(8) yes
C1 C11 1.540(8) yes
C2 C3 1.553(8) yes
C2 C7 1.585(8) yes
C3 C4 1.516(9) yes
C3 C12 1.551(9) yes
C4 C5 1.512(9) yes
C4 C13 1.549(9) yes
C5 C13 1.521(9) yes
C5 C6 1.518(9) yes
C6 C7 1.524(9) yes
C6 C12 1.569(9) yes
C7 C8 1.546(9) yes
C8 C9 1.537(8) yes
C8 C11 1.559(8) yes
C9 C10 1.343(9) yes
C14 C15 1.486(8) yes
C15 C16 1.403(8) yes
C15 C20 1.393(9) yes
C16 C17 1.382(9) yes
C17 C18 1.379(9) yes
C18 C19 1.394(9) yes
C19 C20 1.399(9) yes
